data_2224183
loop_
_publ_author_name
'Betz, Richard'
'Kl\"ufers, Peter'
'Mayer, Peter'

_publ_section_title
;
 <i>cis</i>-Cycloheptane-1,2-diol
;
_journal_coeditor_code DN2506
_journal_issue 12
_journal_name_full 'Acta Crystallographica Section E'
_journal_page_first o3271
_journal_paper_doi 10.1107/S160053680905051X
_journal_volume 65
_journal_year 2009
_chemical_formula_iupac 'C7 H14 O2'
_chemical_formula_moiety 'C7 H14 O2'
_chemical_formula_sum 'C7 H14 O2'
_chemical_formula_weight 130.18
_chemical_name_common <i>cis</i>-Cycloheptane-1,2-diol
_chemical_name_systematic
;
<i>cis</i>-Cycloheptane-1,2-diol
;
_space_group_IT_number 2
_symmetry_cell_setting triclinic
_symmetry_space_group_name_Hall '-P 1'
_symmetry_space_group_name_H-M 'P -1'
_atom_sites_solution_hydrogens difmap
_atom_sites_solution_primary direct
_atom_sites_solution_secondary difmap
_audit_creation_method 'form98_non/compatible with shelxl97-2'
_cell_angle_alpha 103.861(4)
_cell_angle_beta 105.685(4)
_cell_angle_gamma 90.189(4)
_cell_formula_units_Z 4
_cell_length_a 7.4148(5)
_cell_length_b 8.7629(5)
_cell_length_c 12.4531(6)
_cell_measurement_reflns_used 8679
_cell_measurement_temperature 200(2)
_cell_measurement_theta_max 25.028
_cell_measurement_theta_min 3.134
_cell_volume 754.32(8)
_computing_cell_refinement 'SCALEPACK (Otwinowski & Minor, 1997)'
_computing_data_collection 'COLLECT (Nonius, 2004)'
_computing_data_reduction 'DENZO and SCALEPACK (Otwinowski & Minor, 1997)'
_computing_molecular_graphics 'ORTEP-3 (Farrugia, 1997)'
_computing_publication_material 'SHELXL97 (Sheldrick, 2008)'
_computing_structure_refinement 'SHELXL97 (Sheldrick, 2008)'
_computing_structure_solution 'SHELXS97 (Sheldrick, 2008)'
_diffrn_ambient_temperature 200(2)
_diffrn_measured_fraction_theta_full 0.990
_diffrn_measured_fraction_theta_max 0.990
_diffrn_measurement_device '95mm CCD camera on \k-goniostat'
_diffrn_measurement_device_type 'Nonius KappaCCD'
_diffrn_measurement_method \w
_diffrn_radiation_monochromator 'MONTEL, graded multilayered X-ray optics'
_diffrn_radiation_source 'rotating anode'
_diffrn_radiation_type MoK\a
_diffrn_radiation_wavelength 0.71073
_diffrn_reflns_av_R_equivalents 0.0566
_diffrn_reflns_av_sigmaI/netI 0.0621
_diffrn_reflns_limit_h_max 8
_diffrn_reflns_limit_h_min -8
_diffrn_reflns_limit_k_max 10
_diffrn_reflns_limit_k_min -10
_diffrn_reflns_limit_l_max 14
_diffrn_reflns_limit_l_min -14
_diffrn_reflns_number 4882
_diffrn_reflns_theta_full 25.09
_diffrn_reflns_theta_max 25.09
_diffrn_reflns_theta_min 3.31
_exptl_absorpt_coefficient_mu 0.082
_exptl_absorpt_correction_type none
_exptl_crystal_colour colourless
_exptl_crystal_density_diffrn 1.146
_exptl_crystal_density_method 'not measured'
_exptl_crystal_description platelet
_exptl_crystal_F_000 288
_exptl_crystal_size_max 0.25
_exptl_crystal_size_mid 0.22
_exptl_crystal_size_min 0.05
_refine_diff_density_max 0.648
_refine_diff_density_min -0.317
_refine_ls_extinction_method none
_refine_ls_goodness_of_fit_ref 1.042
_refine_ls_hydrogen_treatment constr
_refine_ls_matrix_type full
_refine_ls_number_parameters 178
_refine_ls_number_reflns 2658
_refine_ls_number_restraints 0
_refine_ls_restrained_S_all 1.042
_refine_ls_R_factor_all 0.0901
_refine_ls_R_factor_gt 0.0693
_refine_ls_shift/su_max 0.000
_refine_ls_shift/su_mean 0.000
_refine_ls_structure_factor_coef Fsqd
_refine_ls_weighting_details 'calc w=1/[\s^2^(Fo^2^)+(0.1106P)^2^+0.3333P] where P=(Fo^2^+2Fc^2^)/3'
_refine_ls_weighting_scheme calc
_refine_ls_wR_factor_gt 0.1875
_refine_ls_wR_factor_ref 0.2070
_reflns_number_gt 1965
_reflns_number_total 2658
_reflns_threshold_expression I>2\s(I)
_cod_data_source_file dn2506.cif
_cod_data_source_block I
_cod_database_code 2224183
_cod_database_fobs_code 2224183

loop_
_symmetry_equiv_pos_as_xyz
'x, y, z'
'-x, -y, -z'

loop_
_atom_site_type_symbol
_atom_site_label
_atom_site_fract_x
_atom_site_fract_y
_atom_site_fract_z
_atom_site_U_iso_or_equiv
_atom_site_adp_type
_atom_site_calc_flag
_atom_site_refinement_flags
_atom_site_occupancy
_atom_site_disorder_assembly
_atom_site_disorder_group
O O11 0.2847(2) 0.6535(2) 0.06402(15) 0.0429(5) Uani d . 1 . .
H H11 0.3578 0.6190 0.0241 0.064 Uiso calc R 1 . .
O O12 0.4661(2) 0.36087(19) 0.06017(15) 0.0413(5) Uani d . 1 . .
H H12 0.3830 0.2895 0.0191 0.062 Uiso calc R 1 . .
O O21 0.0359(2) -0.1787(2) -0.05660(15) 0.0419(5) Uani d . 1 . .
H H21 0.1149 -0.2280 -0.0184 0.063 Uiso calc R 1 . .
O O22 0.2163(2) 0.11011(19) -0.06570(15) 0.0425(5) Uani d . 1 . .
H H22 0.1434 0.1044 -0.0253 0.064 Uiso calc R 1 . .
C C11 0.2358(3) 0.5332(3) 0.1133(2) 0.0367(6) Uani d . 1 B .
H H111 0.1420 0.4553 0.0512 0.044 Uiso calc R 1 . .
C C12 0.4071(3) 0.4461(3) 0.1566(2) 0.0361(6) Uani d . 1 . .
H H121 0.3713 0.3695 0.1966 0.043 Uiso calc R 1 . .
C C13 0.5755(4) 0.5519(3) 0.2380(2) 0.0507(7) Uani d . 1 . .
H H131 0.6906 0.4971 0.2328 0.061 Uiso calc R 1 . .
H H132 0.5822 0.6488 0.2111 0.061 Uiso calc R 1 . .
C C14 0.5765(6) 0.5994(5) 0.3625(3) 0.0884(13) Uani d . 1 B .
H H141 0.6132 0.5080 0.3953 0.106 Uiso calc R 1 . .
H H142 0.6776 0.6843 0.4024 0.106 Uiso calc R 1 . .
C C15 0.4085(7) 0.6530(7) 0.3932(3) 0.1032(15) Uani d . 1 . .
H H151 0.4474 0.7281 0.4701 0.124 Uiso calc R 1 A 1
H H152 0.3392 0.5611 0.4007 0.124 Uiso calc R 1 A 1
C C161 0.2784(8) 0.7289(5) 0.3149(3) 0.0689(17) Uani d P 0.817(10) B 1
H H161 0.3523 0.7992 0.2885 0.083 Uiso calc PR 0.817(10) B 1
H H162 0.2013 0.7957 0.3583 0.083 Uiso calc PR 0.817(10) B 1
C C162 0.192(2) 0.626(2) 0.3178(12) 0.053(6) Uani d P 0.183(10) B 2
H H163 0.1397 0.5304 0.3310 0.064 Uiso calc PR 0.183(10) B 2
H H164 0.1271 0.7155 0.3517 0.064 Uiso calc PR 0.183(10) B 2
C C17 0.1397(4) 0.6103(4) 0.2034(3) 0.0571(8) Uani d . 1 . .
H H171 0.0835 0.5270 0.2284 0.069 Uiso calc R 1 B 1
H H172 0.0362 0.6693 0.1680 0.069 Uiso calc R 1 B 1
C C21 0.0931(3) -0.1616(3) -0.1545(2) 0.0347(6) Uani d . 1 . .
H H211 0.1280 -0.2659 -0.1940 0.042 Uiso calc R 1 . .
C C22 0.2640(3) -0.0448(3) -0.1131(2) 0.0355(6) Uani d . 1 . .
H H221 0.3573 -0.0783 -0.0500 0.043 Uiso calc R 1 . .
C C23 0.3614(4) -0.0332(3) -0.2039(3) 0.0536(8) Uani d . 1 . .
H H231 0.4245 -0.1314 -0.2226 0.064 Uiso calc R 1 . .
H H232 0.4600 0.0548 -0.1706 0.064 Uiso calc R 1 . .
C C24 0.2292(6) -0.0064(4) -0.3191(3) 0.0742(10) Uani d . 1 . .
H H241 0.1564 0.0856 -0.2997 0.089 Uiso calc R 1 . .
H H242 0.3084 0.0201 -0.3655 0.089 Uiso calc R 1 . .
C C25 0.0944(6) -0.1437(5) -0.3915(3) 0.0847(12) Uani d . 1 . .
H H251 0.0633 -0.1368 -0.4726 0.102 Uiso calc R 1 . .
H H252 0.1594 -0.2415 -0.3871 0.102 Uiso calc R 1 . .
C C26 -0.0835(6) -0.1586(5) -0.3613(3) 0.0785(11) Uani d . 1 . .
H H261 -0.1345 -0.2698 -0.3925 0.094 Uiso calc R 1 . .
H H262 -0.1743 -0.0940 -0.4015 0.094 Uiso calc R 1 . .
C C27 -0.0755(4) -0.1119(3) -0.2359(2) 0.0484(7) Uani d . 1 . .
H H271 -0.1909 -0.1574 -0.2266 0.058 Uiso calc R 1 . .
H H272 -0.0766 0.0043 -0.2122 0.058 Uiso calc R 1 . .

loop_
_atom_site_aniso_label
_atom_site_aniso_U_11
_atom_site_aniso_U_22
_atom_site_aniso_U_33
_atom_site_aniso_U_12
_atom_site_aniso_U_13
_atom_site_aniso_U_23
O11 0.0463(11) 0.0451(10) 0.0495(11) 0.0157(8) 0.0234(8) 0.0231(8)
O12 0.0415(10) 0.0325(9) 0.0512(11) 0.0000(7) 0.0211(8) 0.0037(7)
O21 0.0418(10) 0.0427(10) 0.0526(11) 0.0119(7) 0.0224(8) 0.0228(8)
O22 0.0459(10) 0.0340(9) 0.0489(11) -0.0024(7) 0.0224(8) 0.0028(7)
C11 0.0374(13) 0.0354(12) 0.0390(13) 0.0030(10) 0.0118(10) 0.0110(10)
C12 0.0395(13) 0.0320(12) 0.0403(13) 0.0060(9) 0.0135(10) 0.0129(10)
C13 0.0404(15) 0.0483(16) 0.0512(16) 0.0065(11) -0.0014(12) 0.0054(12)
C14 0.103(3) 0.094(3) 0.0451(19) 0.008(2) -0.0056(19) 0.0039(18)
C15 0.117(4) 0.135(4) 0.051(2) 0.013(3) 0.024(2) 0.009(2)
C161 0.109(4) 0.058(3) 0.055(2) 0.030(3) 0.050(2) 0.0120(19)
C162 0.052(10) 0.074(13) 0.034(8) -0.005(8) 0.026(7) 0.000(7)
C17 0.0635(19) 0.0571(17) 0.074(2) 0.0252(14) 0.0443(16) 0.0309(15)
C21 0.0397(13) 0.0279(11) 0.0386(13) 0.0029(9) 0.0140(10) 0.0088(9)
C22 0.0343(12) 0.0358(13) 0.0370(13) 0.0042(9) 0.0119(10) 0.0081(10)
C23 0.0609(18) 0.0463(15) 0.0661(18) 0.0053(13) 0.0406(15) 0.0120(13)
C24 0.105(3) 0.069(2) 0.067(2) 0.002(2) 0.049(2) 0.0249(17)
C25 0.115(3) 0.092(3) 0.0427(18) 0.014(2) 0.019(2) 0.0130(18)
C26 0.096(3) 0.079(2) 0.0438(18) 0.004(2) -0.0042(18) 0.0103(16)
C27 0.0437(15) 0.0467(15) 0.0489(16) -0.0047(11) 0.0006(12) 0.0152(12)

loop_
_atom_type_symbol
_atom_type_description
_atom_type_scat_dispersion_real
_atom_type_scat_dispersion_imag
_atom_type_scat_source
C C 0.0033 0.0016 'International Tables Vol C Tables 4.2.6.8 and 6.1.1.4'
H H 0.0000 0.0000 'International Tables Vol C Tables 4.2.6.8 and 6.1.1.4'
O O 0.0106 0.0060 'International Tables Vol C Tables 4.2.6.8 and 6.1.1.4'

loop_
_geom_angle_atom_site_label_1
_geom_angle_atom_site_label_2
_geom_angle_atom_site_label_3
_geom_angle_site_symmetry_1
_geom_angle_site_symmetry_3
_geom_angle
_geom_angle_publ_flag
C11 O11 H11 . . 109.5 ?
C12 O12 H12 . . 109.5 ?
C21 O21 H21 . . 109.5 ?
C22 O22 H22 . . 109.5 ?
O11 C11 C17 . . 107.3(2) ?
O11 C11 C12 . . 110.63(19) ?
C17 C11 C12 . . 115.3(2) ?
O11 C11 H111 . . 107.8 ?
C17 C11 H111 . . 107.8 ?
C12 C11 H111 . . 107.8 ?
O12 C12 C13 . . 106.8(2) ?
O12 C12 C11 . . 108.94(19) ?
C13 C12 C11 . . 114.6(2) ?
O12 C12 H121 . . 108.8 ?
C13 C12 H121 . . 108.8 ?
C11 C12 H121 . . 108.8 ?
C14 C13 C12 . . 115.8(3) ?
C14 C13 H131 . . 108.3 ?
C12 C13 H131 . . 108.3 ?
C14 C13 H132 . . 108.3 ?
C12 C13 H132 . . 108.3 ?
H131 C13 H132 . . 107.4 ?
C15 C14 C13 . . 120.0(3) ?
C15 C14 H141 . . 107.3 ?
C13 C14 H141 . . 107.3 ?
C15 C14 H142 . . 107.3 ?
C13 C14 H142 . . 107.3 ?
H141 C14 H142 . . 106.9 ?
C14 C15 C161 . . 117.2(4) ?
C14 C15 C162 . . 130.3(6) ?
C161 C15 C162 . . 42.3(7) ?
C14 C15 H151 . . 108.0 ?
C161 C15 H151 . . 108.0 ?
C162 C15 H151 . . 121.1 ?
C14 C15 H152 . . 108.0 ?
C161 C15 H152 . . 108.0 ?
C162 C15 H152 . . 65.7 ?
H151 C15 H152 . . 107.2 ?
C15 C161 C17 . . 115.2(4) ?
C15 C161 H161 . . 108.5 ?
C17 C161 H161 . . 108.5 ?
C15 C161 H162 . . 108.5 ?
C17 C161 H162 . . 108.5 ?
H161 C161 H162 . . 107.5 ?
C17 C162 C15 . . 122.7(11) ?
C17 C162 H163 . . 106.7 ?
C15 C162 H163 . . 106.7 ?
C17 C162 H164 . . 106.7 ?
C15 C162 H164 . . 106.7 ?
H163 C162 H164 . . 106.6 ?
C162 C17 C11 . . 129.7(8) ?
C162 C17 C161 . . 43.2(8) ?
C11 C17 C161 . . 113.6(3) ?
C162 C17 H171 . . 65.7 ?
C11 C17 H171 . . 108.8 ?
C161 C17 H171 . . 108.8 ?
C162 C17 H172 . . 120.6 ?
C11 C17 H172 . . 108.8 ?
C161 C17 H172 . . 108.8 ?
H171 C17 H172 . . 107.7 ?
O21 C21 C22 . . 108.75(19) ?
O21 C21 C27 . . 107.1(2) ?
C22 C21 C27 . . 114.1(2) ?
O21 C21 H211 . . 108.9 ?
C22 C21 H211 . . 108.9 ?
C27 C21 H211 . . 108.9 ?
O22 C22 C21 . . 110.90(18) ?
O22 C22 C23 . . 107.6(2) ?
C21 C22 C23 . . 115.3(2) ?
O22 C22 H221 . . 107.6 ?
C21 C22 H221 . . 107.6 ?
C23 C22 H221 . . 107.6 ?
C22 C23 C24 . . 115.2(2) ?
C22 C23 H231 . . 108.5 ?
C24 C23 H231 . . 108.5 ?
C22 C23 H232 . . 108.5 ?
C24 C23 H232 . . 108.5 ?
H231 C23 H232 . . 107.5 ?
C25 C24 C23 . . 115.1(3) ?
C25 C24 H241 . . 108.5 ?
C23 C24 H241 . . 108.5 ?
C25 C24 H242 . . 108.5 ?
C23 C24 H242 . . 108.5 ?
H241 C24 H242 . . 107.5 ?
C26 C25 C24 . . 116.5(3) ?
C26 C25 H251 . . 108.2 ?
C24 C25 H251 . . 108.2 ?
C26 C25 H252 . . 108.2 ?
C24 C25 H252 . . 108.2 ?
H251 C25 H252 . . 107.3 ?
C25 C26 C27 . . 117.4(3) ?
C25 C26 H261 . . 108.0 ?
C27 C26 H261 . . 108.0 ?
C25 C26 H262 . . 108.0 ?
C27 C26 H262 . . 108.0 ?
H261 C26 H262 . . 107.2 ?
C26 C27 C21 . . 115.9(3) ?
C26 C27 H271 . . 108.3 ?
C21 C27 H271 . . 108.3 ?
C26 C27 H272 . . 108.3 ?
C21 C27 H272 . . 108.3 ?
H271 C27 H272 . . 107.4 ?

loop_
_geom_bond_atom_site_label_1
_geom_bond_atom_site_label_2
_geom_bond_site_symmetry_2
_geom_bond_distance
_geom_bond_publ_flag
O11 C11 . 1.431(3) ?
O11 H11 . 0.8400 ?
O12 C12 . 1.431(3) ?
O12 H12 . 0.8400 ?
O21 C21 . 1.434(3) ?
O21 H21 . 0.8400 ?
O22 C22 . 1.431(3) ?
O22 H22 . 0.8400 ?
C11 C17 . 1.515(3) ?
C11 C12 . 1.523(3) ?
C11 H111 . 1.0000 ?
C12 C13 . 1.518(3) ?
C12 H121 . 1.0000 ?
C13 C14 . 1.503(5) ?
C13 H131 . 0.9900 ?
C13 H132 . 0.9900 ?
C14 C15 . 1.447(6) ?
C14 H141 . 0.9900 ?
C14 H142 . 0.9900 ?
C15 C161 . 1.459(6) ?
C15 C162 . 1.609(17) ?
C15 H151 . 0.9900 ?
C15 H152 . 0.9900 ?
C161 C17 . 1.611(6) ?
C161 H161 . 0.9900 ?
C161 H162 . 0.9900 ?
C162 C17 . 1.343(15) ?
C162 H163 . 0.9900 ?
C162 H164 . 0.9900 ?
C17 H171 . 0.9900 ?
C17 H172 . 0.9900 ?
C21 C22 . 1.518(3) ?
C21 C27 . 1.520(3) ?
C21 H211 . 1.0000 ?
C22 C23 . 1.519(3) ?
C22 H221 . 1.0000 ?
C23 C24 . 1.573(5) ?
C23 H231 . 0.9900 ?
C23 H232 . 0.9900 ?
C24 C25 . 1.498(5) ?
C24 H241 . 0.9900 ?
C24 H242 . 0.9900 ?
C25 C26 . 1.480(6) ?
C25 H251 . 0.9900 ?
C25 H252 . 0.9900 ?
C26 C27 . 1.501(4) ?
C26 H261 . 0.9900 ?
C26 H262 . 0.9900 ?
C27 H271 . 0.9900 ?
C27 H272 . 0.9900 ?

loop_
_geom_contact_atom_site_label_1
_geom_contact_atom_site_label_2
_geom_contact_distance
_geom_contact_site_symmetry_1
_geom_contact_site_symmetry_2
_geom_contact_publ_flag
? ? ? ? ? ?

loop_
_geom_hbond_atom_site_label_D
_geom_hbond_atom_site_label_H
_geom_hbond_atom_site_label_A
_geom_hbond_site_symmetry_A
_geom_hbond_distance_DH
_geom_hbond_distance_HA
_geom_hbond_distance_DA
_geom_hbond_angle_DHA
O11 H11 O12 2_665 0.84 1.92 2.697(2) 154.3
O12 H12 O22 . 0.84 1.90 2.733(2) 172.7
O21 H21 O11 1_545 0.84 1.88 2.720(2) 177.5
O22 H22 O21 2 0.84 1.91 2.699(2) 155.7

loop_
_geom_torsion_atom_site_label_1
_geom_torsion_atom_site_label_2
_geom_torsion_atom_site_label_3
_geom_torsion_atom_site_label_4
_geom_torsion_site_symmetry_1
_geom_torsion_site_symmetry_2
_geom_torsion_site_symmetry_3
_geom_torsion_site_symmetry_4
_geom_torsion
_geom_torsion_publ_flag
O11 C11 C12 O12 . . . . -66.4(2) ?
C17 C11 C12 O12 . . . . 171.6(2) ?
O11 C11 C12 C13 . . . . 53.2(3) ?
C17 C11 C12 C13 . . . . -68.8(3) ?
O12 C12 C13 C14 . . . . -155.2(3) ?
C11 C12 C13 C14 . . . . 84.1(3) ?
C12 C13 C14 C15 . . . . -45.7(5) ?
C13 C14 C15 C161 . . . . -28.3(7) ?
C13 C14 C15 C162 . . . . 20.8(13) ?
C14 C15 C161 C17 . . . . 80.7(6) ?
C162 C15 C161 C17 . . . . -40.4(8) ?
C14 C15 C162 C17 . . . . -31(2) ?
C161 C15 C162 C17 . . . . 56.6(14) ?
C15 C162 C17 C11 . . . . 35(2) ?
C15 C162 C17 C161 . . . . -48.0(11) ?
O11 C11 C17 C162 . . . . -116.9(12) ?
C12 C11 C17 C162 . . . . 6.9(12) ?
O11 C11 C17 C161 . . . . -69.0(3) ?
C12 C11 C17 C161 . . . . 54.7(3) ?
C15 C161 C17 C162 . . . . 49.7(11) ?
C15 C161 C17 C11 . . . . -73.9(4) ?
O21 C21 C22 O22 . . . . -66.9(2) ?
C27 C21 C22 O22 . . . . 52.5(3) ?
O21 C21 C22 C23 . . . . 170.5(2) ?
C27 C21 C22 C23 . . . . -70.1(3) ?
O22 C22 C23 C24 . . . . -73.0(3) ?
C21 C22 C23 C24 . . . . 51.3(3) ?
C22 C23 C24 C25 . . . . -69.2(4) ?
C23 C24 C25 C26 . . . . 84.1(4) ?
C24 C25 C26 C27 . . . . -36.0(5) ?
C25 C26 C27 C21 . . . . -40.9(4) ?
O21 C21 C27 C26 . . . . -152.3(2) ?
C22 C21 C27 C26 . . . . 87.4(3) ?
